data_8101363
loop_
_publ_author_name
'Peters, Karl'
'Peters, Eva-Maria'
'Drinkuth, Stefan'
'Groetsch, Stefan'
'Christl, Manfred'

_publ_section_title
;
Crystal structure of (1\a,5\b,8\b,8a\b)-1-methyl-
1,2,3,5,8,8a-hexahydro-5,8- epoxychinolin(N-B)boran, C~9~H~10~NO(CH~3~)
(BH~3~)
;
_journal_issue 4
_journal_name_full 'Zeitschrift f\"ur Kristallographie - New Crystal Structures'
_journal_page_first 600
_journal_page_last 600
_journal_volume 215
_journal_year 2000
_chemical_formula_analytical 'C10 H16 B N O'
_chemical_formula_structural 'C9 H10 N O (CH3) (BH3)'
_chemical_formula_sum 'C10 H16 B N O'
_chemical_formula_weight 177.05
_chemical_melting_point 369.5(15)
_space_group_IT_number 14
_symmetry_cell_setting monoclinic
_symmetry_space_group_name_Hall '-P 2ybc'
_symmetry_space_group_name_H-M 'P 1 21/c 1'
_cell_angle_alpha 90.00
_cell_angle_beta 113.280(10)
_cell_angle_gamma 90.00
_cell_formula_units_Z 4
_cell_length_a 7.7640(10)
_cell_length_b 17.758(2)
_cell_length_c 7.8690(10)
_cell_measurement_temperature 293(2)
_cell_volume 996.6(2)
_diffrn_ambient_temperature 293(2)
_exptl_crystal_density_diffrn 1.180
_cod_depositor_comments
;
The following automatic conversions were performed:

'_chemical_melting_point' value '368-371' was changed to '369.5(15)'
- the average value was taken and precision was estimated.

Automatic conversion script
Id: cif_fix_values 1646 2011-03-28 12:23:43Z adriana 
;
_cod_original_sg_symbol_H-M 'P 21/c'
_cod_database_code 8101363

loop_
_symmetry_equiv_pos_as_xyz
'x, y, z'
'-x, y+1/2, -z+1/2'
'-x, -y, -z'
'x, -y-1/2, z-1/2'

loop_
_atom_site_label
_atom_site_type_symbol
_atom_site_fract_x
_atom_site_fract_y
_atom_site_fract_z
_atom_site_U_iso_or_equiv
_atom_site_adp_type
_atom_site_occupancy
_atom_site_symmetry_multiplicity
_atom_site_calc_flag
_atom_site_refinement_flags
_atom_site_disorder_assembly
_atom_site_disorder_group
_atom_site_Wyckoff_symbol
N1 N -0.3232(2) -0.11202(9) -0.17015(19) 0.0374(4) Uani 1 4 d . . . e
C2 C -0.1954(3) -0.14127(12) -0.2577(3) 0.0488(5) Uani 1 4 d . . . e
H2A H -0.1671 -0.1937 -0.2234 0.080 Uiso 1 4 calc R . . e
H2B H -0.0784 -0.1135 -0.2080 0.080 Uiso 1 4 calc R . . e
C3 C -0.2768(3) -0.13513(13) -0.4681(3) 0.0518(5) Uani 1 4 d . . . e
H3A H -0.2557 -0.0846 -0.5023 0.080 Uiso 1 4 calc R . . e
H3B H -0.2107 -0.1698 -0.5165 0.080 Uiso 1 4 calc R . . e
C4 C -0.4821(3) -0.15206(11) -0.5554(3) 0.0449(5) Uani 1 4 d . . . e
H4 H -0.5421 -0.1544 -0.6836 0.080 Uiso 1 4 calc R . . e
C5 C -0.5783(3) -0.16356(10) -0.4540(2) 0.0382(4) Uani 1 4 d . . . e
C6 C -0.4932(3) -0.16143(10) -0.2450(2) 0.0389(4) Uani 1 4 d . . . e
H6 H -0.4505 -0.2127 -0.2036 0.080 Uiso 1 4 calc R . . e
C7 C -0.6714(3) -0.14838(12) -0.2053(3) 0.0492(5) Uani 1 4 d . . . e
H7 H -0.6544 -0.1557 -0.0762 0.080 Uiso 1 4 calc R . . e
C8 C -0.7685(3) -0.07608(13) -0.2926(3) 0.0498(5) Uani 1 4 d . . . e
H8 H -0.7758 -0.0320 -0.2320 0.080 Uiso 1 4 calc R . . e
C9 C -0.8406(3) -0.08830(12) -0.4721(3) 0.0469(5) Uani 1 4 d . . . e
H9 H -0.9100 -0.0546 -0.5642 0.080 Uiso 1 4 calc R . . e
C10 C -0.7879(3) -0.16806(12) -0.4985(3) 0.0456(5) Uani 1 4 d . . . e
H10 H -0.8653 -0.1921 -0.6161 0.080 Uiso 1 4 calc R . . e
O11 O -0.7871(2) -0.20399(9) -0.3333(2) 0.0570(4) Uani 1 4 d . . . e
B12 B -0.2231(4) -0.12006(16) 0.0530(3) 0.0569(7) Uani 1 4 d . . . e
H12A H -0.1962 -0.1721 0.0855 0.080 Uiso 1 4 calc R . . e
H12B H -0.3054 -0.1011 0.1074 0.080 Uiso 1 4 calc R . . e
H12C H -0.1085 -0.0917 0.0984 0.080 Uiso 1 4 calc R . . e
C13 C -0.3633(3) -0.03112(11) -0.2166(3) 0.0452(5) Uani 1 4 d . . . e
H13A H -0.4450 -0.0125 -0.1612 0.080 Uiso 1 4 calc R . . e
H13B H -0.4226 -0.0254 -0.3485 0.080 Uiso 1 4 calc R . . e
H13C H -0.2480 -0.0032 -0.1703 0.080 Uiso 1 4 calc R . . e

loop_
_atom_site_aniso_label
_atom_site_aniso_U_11
_atom_site_aniso_U_22
_atom_site_aniso_U_33
_atom_site_aniso_U_23
_atom_site_aniso_U_13
_atom_site_aniso_U_12
N1 0.0346(8) 0.0391(8) 0.0336(7) 0.0006(6) 0.0083(6) -0.0015(6)
C2 0.0355(10) 0.0561(12) 0.0517(11) -0.0042(9) 0.0140(9) 0.0018(9)
C3 0.0498(12) 0.0595(13) 0.0509(12) -0.0093(10) 0.0251(10) -0.0025(10)
C4 0.0491(11) 0.0461(11) 0.0366(9) -0.0078(8) 0.0138(9) 0.0015(9)
C5 0.0376(9) 0.0321(9) 0.0379(9) -0.0038(7) 0.0074(8) -0.0010(7)
C6 0.0390(9) 0.0353(9) 0.0374(9) 0.0041(7) 0.0097(7) -0.0031(7)
C7 0.0440(11) 0.0640(14) 0.0403(10) 0.0062(9) 0.0173(9) -0.0065(9)
C8 0.0383(10) 0.0594(13) 0.0546(12) -0.0074(10) 0.0214(9) -0.0015(9)
C9 0.0334(9) 0.0513(12) 0.0508(11) 0.0010(9) 0.0111(8) 0.0016(8)
C10 0.0380(10) 0.0475(11) 0.0438(10) -0.0037(9) 0.0081(8) -0.0062(8)
O11 0.0483(8) 0.0551(9) 0.0632(10) 0.0082(7) 0.0173(7) -0.0159(7)
B12 0.0571(15) 0.0640(16) 0.0352(11) 0.0022(11) 0.0028(10) -0.0013(12)
C13 0.0482(11) 0.0394(10) 0.0430(10) -0.0023(8) 0.0126(9) -0.0062(8)

loop_
_geom_bond_atom_site_label_1
_geom_bond_atom_site_label_2
_geom_bond_distance
_geom_bond_site_symmetry_2
_geom_bond_publ_flag
N1 C13 1.485(2) . ?
N1 C6 1.498(2) . ?
N1 C2 1.507(2) . ?
N1 B12 1.622(3) . ?
C2 C3 1.525(3) . ?
C3 C4 1.496(3) . ?
C4 C5 1.307(3) . ?
C5 C6 1.511(3) . ?
C5 C10 1.526(3) . ?
C6 C7 1.552(3) . ?
C7 O11 1.443(3) . ?
C7 C8 1.510(3) . ?
C8 C9 1.315(3) . ?
C9 C10 1.511(3) . ?
C10 O11 1.446(2) . ?
